data_1100404
loop_
_publ_author_name
'Dem'yanov, Piotr'
'Boche, Gernot'
'Marsch, Michael'
'Harms, Klaus'
'Fyodorova, Galina'
'Petrosyan, Valery'

_publ_section_title
;
 Crystal Structure of \h^3^-lithio-1,3,3-triphenylpropyne-(diethyl ether)~2~
 and [1-lithio-1-(2-methoxyphenyl)-3,3-diphenylallene--diethyl ether]~2~:
 Propargyl- versus allenyl-type structures
;
_journal_coden_ASTM LANAEM
_journal_issue 3
_journal_name_full 'Liebigs Annalen'
_journal_page_first 457
_journal_page_last 460
_journal_paper_doi 10.1002/jlac.199519950361
_journal_volume 1995
_journal_year 1995
_chemical_formula_sum 'C26 H27 Li O2'
_space_group_IT_number 1
_symmetry_cell_setting triclinic
_symmetry_Int_Tables_number 1
_symmetry_space_group_name_Hall 'P 1'
_symmetry_space_group_name_H-M 'P 1'
_cell_angle_alpha 96.94(3)
_cell_angle_beta 93.00(3)
_cell_angle_gamma 115.58(2)
_cell_formula_units_Z 4
_cell_length_a 11.050(5)
_cell_length_b 11.561(5)
_cell_length_c 19.302(9)
_cod_original_formula_sum 'C26 H27 Li1 O2'
_cod_database_code 1100404

loop_
_symmetry_equiv_pos_site_id
_symmetry_equiv_pos_as_xyz
1 x,y,z

loop_
_atom_site_label
_atom_site_type_symbol
_atom_site_fract_x
_atom_site_fract_y
_atom_site_fract_z
O1 O 0.4194(2) 0.4306(2) 0.36218(8)
O2 O 0.2041(2) 0.4301(2) 0.47038(9)
C1 C 0.5515(2) 0.6499(2) 0.46074(13)
C2 C 0.5637(2) 0.7479(2) 0.50488(13)
C3 C 0.5780(2) 0.8454(2) 0.55607(12)
C4 C 0.5647(2) 0.6545(2) 0.38551(12)
C5 C 0.5005(2) 0.5416(2) 0.33541(13)
C6 C 0.5169(3) 0.5424(3) 0.26504(13)
H1 H 0.4717(3) 0.4655(3) 0.23249(13)
C7 C 0.5997(3) 0.6565(3) 0.24272(15)
H2 H 0.6123(3) 0.6569(3) 0.19496(15)
C8 C 0.6641(3) 0.7696(3) 0.2901(2)
H3 H 0.7201(3) 0.8474(3) 0.2747(2)
C9 C 0.6461(3) 0.7684(3) 0.36039(14)
H4 H 0.6898(3) 0.8465(3) 0.39222(14)
C10 C 0.7136(2) 0.9442(2) 0.58664(12)
C11 C 0.8303(3) 0.9356(2) 0.56787(13)
H5 H 0.8215(3) 0.8625(2) 0.53687(13)
C12 C 0.9576(3) 1.0311(3) 0.59341(14)
H6 H 1.0338(3) 1.0227(3) 0.57915(14)
C13 C 0.9742(3) 1.1392(3) 0.63989(14)
H7 H 1.0611(3) 1.2042(3) 0.65760(14)
C14 C 0.8615(3) 1.1495(3) 0.65954(14)
H8 H 0.8715(3) 1.2223(3) 0.69127(14)
C15 C 0.7334(3) 1.0547(2) 0.63353(13)
H9 H 0.6579(3) 1.0647(2) 0.64766(13)
C16 C 0.4533(2) 0.8539(2) 0.57608(12)
C17 C 0.3572(3) 0.8504(2) 0.52559(14)
H10 H 0.3730(3) 0.8456(2) 0.47818(14)
C18 C 0.2392(3) 0.8537(3) 0.5431(2)
H11 H 0.1751(3) 0.8497(3) 0.5077(2)
C19 C 0.2151(3) 0.8628(3) 0.6123(2)
H12 H 0.1349(3) 0.8655(3) 0.6245(2)
C20 C 0.3091(3) 0.8679(3) 0.66330(15)
H13 H 0.2937(3) 0.8749(3) 0.71071(15)
C21 C 0.4265(3) 0.8628(3) 0.64561(14)
H14 H 0.4894(3) 0.8655(3) 0.68124(14)
C22 C 0.3462(3) 0.3132(3) 0.31241(14)
H15 H 0.2936(3) 0.2428(3) 0.33712(14)
H16 H 0.4095(3) 0.2915(3) 0.28753(14)
H17 H 0.2862(3) 0.3261(3) 0.27908(14)
C23 C 0.1557(3) 0.3928(3) 0.5366(2)
H18 H 0.1782(3) 0.3232(3) 0.5475(2)
H19 H 0.0572(3) 0.3587(3) 0.5319(2)
C24 C 0.2157(3) 0.5039(3) 0.5959(2)
H20 H 0.1807(3) 0.4747(3) 0.6389(2)
H21 H 0.1923(3) 0.5724(3) 0.5858(2)
H22 H 0.3132(3) 0.5367(3) 0.6015(2)
C25 C 0.1327(3) 0.4907(4) 0.4384(2)
H23 H 0.1465(3) 0.5696(4) 0.4698(2)
H24 H 0.0359(3) 0.4318(4) 0.4320(2)
C26 C 0.1752(4) 0.5247(4) 0.3708(2)
H25 H 0.1230(4) 0.5648(4) 0.3512(2)
H26 H 0.1606(4) 0.4469(4) 0.3391(2)
H27 H 0.2704(4) 0.5852(4) 0.3768(2)
Li1 Li 0.3860(4) 0.4490(4) 0.4615(2)
O3 O 0.8100(2) 0.2532(2) -0.01166(9)
O4 O 0.8292(2) 0.4402(2) 0.12312(9)
C27 C 0.8600(3) 0.4771(3) -0.06411(13)
C28 C 0.8393(2) 0.5781(3) -0.06815(12)
C29 C 0.8290(2) 0.6892(2) -0.07041(13)
C30 C 0.7720(2) 0.3483(2) -0.10606(13)
C31 C 0.7509(3) 0.2350(2) -0.07956(13)
C32 C 0.6739(3) 0.1127(3) -0.1190(2)
H28 H 0.6600(3) 0.0374(3) -0.1000(2)
C33 C 0.6186(3) 0.1034(3) -0.1861(2)
H29 H 0.5674(3) 0.0211(3) -0.2132(2)
C34 C 0.6372(3) 0.2130(3) -0.2141(2)
H30 H 0.5990(3) 0.2059(3) -0.2600(2)
C35 C 0.7130(3) 0.3343(3) -0.17385(14)
H31 H 0.7249(3) 0.4090(3) -0.19298(14)
C36 C 0.8798(2) 0.7646(2) -0.12756(12)
C37 C 0.9591(3) 0.7367(3) -0.17470(13)
H32 H 0.9817(3) 0.6683(3) -0.16959(13)
C38 C 1.0050(3) 0.8071(3) -0.22844(14)
H33 H 1.0590(3) 0.7866(3) -0.25893(14)
C39 C 0.9727(3) 0.9070(3) -0.23811(15)
H34 H 1.0044(3) 0.9549(3) -0.27478(15)
C40 C 0.8933(3) 0.9355(3) -0.19320(14)
H35 H 0.8696(3) 1.0027(3) -0.19971(14)
C41 C 0.8481(3) 0.8668(2) -0.13874(13)
H36 H 0.7949(3) 0.8888(2) -0.10837(13)
C42 C 0.7603(3) 0.7334(2) -0.01602(13)
C43 C 0.6254(3) 0.6630(3) -0.0103(2)
H37 H 0.5743(3) 0.5860(3) -0.0420(2)
C44 C 0.5632(3) 0.7037(4) 0.0415(2)
H38 H 0.4709(3) 0.6539(4) 0.0446(2)
C45 C 0.6353(4) 0.8153(3) 0.0880(2)
H39 H 0.5928(4) 0.8433(3) 0.1226(2)
C46 C 0.7697(4) 0.8860(3) 0.08350(15)
H40 H 0.8204(4) 0.9624(3) 0.11565(15)
C47 C 0.8314(3) 0.8459(3) 0.03219(14)
H41 H 0.9240(3) 0.8959(3) 0.02978(14)
C48 C 0.7947(3) 0.1401(3) 0.0175(2)
H42 H 0.8403(3) 0.1661(3) 0.0651(2)
H43 H 0.8340(3) 0.0932(3) -0.0110(2)
H44 H 0.6995(3) 0.0845(3) 0.0182(2)
C49 C 0.6875(3) 0.3823(4) 0.1200(2)
H45 H 0.6491(3) 0.3412(4) 0.0714(2)
H46 H 0.6588(3) 0.4507(4) 0.1322(2)
C50 C 0.6316(5) 0.2856(4) 0.1658(3)
H47 H 0.5339(5) 0.2510(4) 0.1604(3)
H48 H 0.6667(5) 0.3255(4) 0.2142(3)
H49 H 0.6567(5) 0.2158(4) 0.1533(3)
C51 C 0.8972(4) 0.5515(3) 0.1790(2)
H50 H 0.9860(4) 0.5584(3) 0.1950(2)
H51 H 0.8442(4) 0.5388(3) 0.2189(2)
C52 C 0.9140(4) 0.6728(3) 0.1539(2)
H52 H 0.9587(4) 0.7453(3) 0.1919(2)
H53 H 0.8260(4) 0.6662(3) 0.1383(2)
H54 H 0.9683(4) 0.6865(3) 0.1151(2)
Li2 Li 0.9173(4) 0.4313(4) 0.0397(2)

loop_
_atom_type_symbol
_atom_type_radius_bond
C 0.68
H 0.23
Li 1.68
O 0.68
